data_4511556
loop_
_publ_author_name
'Amoore, Jarrod J. M.'
'Black, Cory A.'
'Hanton, Lyall R.'
'Spicer, Mark D.'

_publ_section_title
;
 Increasing Structural Dimensionality in Ag(I) Coordination Polymers
 Formed from the Same Flexible Multimodal Thioether Pyrazine Ligand
;
_journal_issue 3
_journal_name_full 'Crystal Growth &amp; Design'
_journal_page_first 1255
_journal_paper_doi 10.1021/cg050011+
_journal_volume 5
_journal_year 2005
_chemical_compound_source 'synthesis as described'
_chemical_formula_moiety 'C11 H23 Ag2 B2 F8 N9 O2 S2'
_chemical_formula_structural 'C11 H23 AG2 B2 F8 N9 O2 S2'
_chemical_formula_sum 'C21 H23 Ag2 B2 F8 N9 O2 S2'
_chemical_formula_weight 889.96
_chemical_name_common JAAGB
_chemical_name_systematic
;
 ?
;
_space_group_IT_number 14
_symmetry_cell_setting monoclinic
_symmetry_Int_Tables_number 14
_symmetry_space_group_name_Hall '-P 2yab'
_symmetry_space_group_name_H-M 'P 1 21/a 1'
_atom_sites_solution_hydrogens geom
_atom_sites_solution_primary direct
_atom_sites_solution_secondary difmap
_audit_conform_dict_location ftp://ftp.iucr.org/pub/cif_core.dic
_audit_conform_dict_name cif_core.dic
_audit_conform_dict_version 2.2
_audit_creation_date 2002-02-14T00:05:12-00:00
_audit_creation_method 'WinGX routine CIF_UPDATE'
_cell_angle_alpha 90
_cell_angle_beta 92.5034(4)
_cell_angle_gamma 90
_cell_formula_units_Z 4
_cell_length_a 10.7108(1)
_cell_length_b 13.2616(2)
_cell_length_c 20.7926(3)
_cell_measurement_reflns_used 6844
_cell_measurement_temperature 123(2)
_cell_measurement_theta_max 27.485
_cell_measurement_theta_min 2.91
_cell_measurement_wavelength 0.71073
_cell_volume 2950.61(7)
_computing_cell_refinement 'HKL Scalepack (Otwinowski & Minor 1997)'
_computing_data_collection 'Collect (Nonius BV, 1997-2000)'
_computing_data_reduction 'HKL Denzo and Scalepack (Otwinowski & Minor 1997)'
_computing_molecular_graphics 'Ortep-3 for Windows (Farrugia, 1997)'
_computing_publication_material 'WinGX publication routines (Farrugia, 1999)'
_computing_structure_refinement 'SHELXL-97 (Sheldrick, 1997)'
_computing_structure_solution 'SHELXS-97 (Sheldrick, 1997)'
_diffrn_ambient_temperature 123(2)
_diffrn_detector 'CCD plate'
_diffrn_measured_fraction_theta_full 0.997
_diffrn_measured_fraction_theta_max 0.997
_diffrn_measurement_device '95mm CCD camera on \k-goniostat'
_diffrn_measurement_device_type KappaCCD
_diffrn_measurement_method 'CCD; rotation images; thick slices'
_diffrn_orient_matrix_type 'by Nonius Collect from scalepack cell'
_diffrn_orient_matrix_UB_11 0.528348E-1
_diffrn_orient_matrix_UB_12 -0.415147E-1
_diffrn_orient_matrix_UB_13 -0.283512E-1
_diffrn_orient_matrix_UB_21 -0.75893E-1
_diffrn_orient_matrix_UB_22 -0.378474E-1
_diffrn_orient_matrix_UB_23 -0.160211E-1
_diffrn_orient_matrix_UB_31 -0.134975E-1
_diffrn_orient_matrix_UB_32 0.503003E-1
_diffrn_orient_matrix_UB_33 -0.354541E-1
_diffrn_radiation_monochromator graphite
_diffrn_radiation_probe x-ray
_diffrn_radiation_type MoK\a
_diffrn_radiation_wavelength 0.71073
_diffrn_reflns_av_R_equivalents 0.0179
_diffrn_reflns_av_unetI/netI 0.0278
_diffrn_reflns_limit_h_max 13
_diffrn_reflns_limit_h_min -13
_diffrn_reflns_limit_k_max 17
_diffrn_reflns_limit_k_min -17
_diffrn_reflns_limit_l_max 26
_diffrn_reflns_limit_l_min -26
_diffrn_reflns_number 12595
_diffrn_reflns_theta_full 27.47
_diffrn_reflns_theta_max 27.47
_diffrn_reflns_theta_min 2.94
_diffrn_source 'Enraf Nonius FR590'
_exptl_absorpt_coefficient_mu 1.56
_exptl_absorpt_correction_type none
_exptl_crystal_colour colourless
_exptl_crystal_density_diffrn 1.997
_exptl_crystal_density_method 'not measured'
_exptl_crystal_description plate
_exptl_crystal_F_000 1744
_exptl_crystal_size_max 0.4
_exptl_crystal_size_mid 0.4
_exptl_crystal_size_min 0.18
_refine_diff_density_max 0.738
_refine_diff_density_min -0.607
_refine_diff_density_rms 0.076
_refine_ls_extinction_method none
_refine_ls_goodness_of_fit_ref 1.059
_refine_ls_hydrogen_treatment constr
_refine_ls_matrix_type full
_refine_ls_number_parameters 496
_refine_ls_number_reflns 6725
_refine_ls_number_restraints 0
_refine_ls_restrained_S_all 1.059
_refine_ls_R_factor_all 0.0299
_refine_ls_R_factor_gt 0.0235
_refine_ls_shift/su_max 0.019
_refine_ls_shift/su_mean 0.001
_refine_ls_structure_factor_coef Fsqd
_refine_ls_weighting_details 'calc w=1/[\s^2^(Fo^2^)+(0.0162P)^2^+3.1966P] where P=(Fo^2^+2Fc^2^)/3'
_refine_ls_weighting_scheme calc
_refine_ls_wR_factor_gt 0.0505
_refine_ls_wR_factor_ref 0.0524
_reflns_number_gt 5973
_reflns_number_total 6725
_reflns_threshold_expression >2sigma(I)
_cod_data_source_file cg050011%2Bsi20050110_060632.cif
_cod_data_source_block "'[Ag(L)](BF4).1/2MeNO2_Compound_3'"
_cod_original_sg_symbol_H-M P21/a
_cod_database_code 4511556

loop_
_symmetry_equiv_pos_as_xyz
'x, y, z'
'-x+1/2, y+1/2, -z'
'-x, -y, -z'
'x-1/2, -y-1/2, z'

loop_
_atom_site_label
_atom_site_type_symbol
_atom_site_fract_x
_atom_site_fract_y
_atom_site_fract_z
_atom_site_U_iso_or_equiv
_atom_site_adp_type
_atom_site_occupancy
_atom_site_symmetry_multiplicity
_atom_site_calc_flag
_atom_site_refinement_flags
Ag1 Ag 0.194705(16) 0.190070(12) 0.069066(8) 0.01963(5) Uani 1 1 d .
Ag2 Ag 0.098974(14) -0.005864(12) 0.401098(7) 0.01529(5) Uani 1 1 d .
S1 S -0.04315(5) 0.23640(4) 0.10417(2) 0.01456(11) Uani 1 1 d .
S2 S 0.02388(4) 0.12382(4) 0.48366(2) 0.01195(10) Uani 1 1 d .
N1 N 0.18394(16) 0.14170(13) 0.18023(8) 0.0157(4) Uani 1 1 d .
N2 N 0.13938(16) 0.05943(14) 0.30021(9) 0.0173(4) Uani 1 1 d .
N3 N 0.28678(16) -0.14724(13) -0.03161(8) 0.0147(4) Uani 1 1 d .
N4 N 0.24609(17) 0.04306(14) 0.02072(9) 0.0178(4) Uani 1 1 d .
N5 N -0.02829(15) -0.13805(13) 0.36288(8) 0.0137(4) Uani 1 1 d .
N6 N -0.19718(17) -0.28150(14) 0.31256(9) 0.0183(4) Uani 1 1 d .
N7 N -0.03427(16) 0.35392(13) 0.53198(9) 0.0173(4) Uani 1 1 d .
N8 N 0.19680(16) 0.44982(13) 0.55499(9) 0.0166(4) Uani 1 1 d .
C1 C 0.2536(2) 0.06710(17) 0.20541(11) 0.0193(5) Uani 1 1 d .
H1 H 0.319(2) 0.041(2) 0.1821(13) 0.025(7) Uiso 1 1 d .
C2 C 0.2312(2) 0.02525(17) 0.26456(11) 0.0184(4) Uani 1 1 d .
H2 H 0.278(2) -0.0305(19) 0.2812(12) 0.020(6) Uiso 1 1 d .
C3 C 0.0691(2) 0.13467(16) 0.27510(10) 0.0167(4) Uani 1 1 d .
H3 H 0.002(2) 0.1576(17) 0.2999(11) 0.014(6) Uiso 1 1 d .
C4 C 0.08994(18) 0.17521(15) 0.21494(10) 0.0134(4) Uani 1 1 d .
C5 C 0.0081(2) 0.25812(16) 0.18766(11) 0.0164(4) Uani 1 1 d .
H5A H -0.063(2) 0.2653(18) 0.2123(11) 0.017(6) Uiso 1 1 d .
H5B H 0.055(3) 0.319(2) 0.1869(14) 0.035(8) Uiso 1 1 d .
C6 C 0.1264(2) -0.11833(17) -0.11645(11) 0.0170(4) Uani 1 1 d .
H6A H 0.185(2) -0.1288(18) -0.1513(12) 0.021(6) Uiso 1 1 d .
H6B H 0.070(2) -0.0681(19) -0.1293(12) 0.019(6) Uiso 1 1 d .
C7 C 0.19792(18) -0.08596(15) -0.05634(10) 0.0138(4) Uani 1 1 d .
C8 C 0.1757(2) 0.00770(16) -0.02902(10) 0.0163(4) Uani 1 1 d .
H8 H 0.113(2) 0.0495(17) -0.0439(11) 0.009(5) Uiso 1 1 d .
C9 C 0.3377(2) -0.01725(17) 0.04338(11) 0.0201(5) Uani 1 1 d .
H9 H 0.389(3) 0.006(2) 0.0782(15) 0.037(8) Uiso 1 1 d .
C10 C 0.3566(2) -0.11294(18) 0.01863(11) 0.0194(5) Uani 1 1 d .
H10 H 0.414(2) -0.1554(19) 0.0356(12) 0.020(6) Uiso 1 1 d .
C11 C -0.0125(2) -0.18303(16) 0.30603(11) 0.0168(4) Uani 1 1 d .
H11 H 0.052(2) -0.1627(17) 0.2836(11) 0.012(6) Uiso 1 1 d .
C12 C -0.0958(2) -0.25471(17) 0.28143(11) 0.0185(4) Uani 1 1 d .
H12 H -0.082(2) -0.2851(18) 0.2429(12) 0.018(6) Uiso 1 1 d .
C13 C -0.21362(19) -0.23434(16) 0.36827(10) 0.0156(4) Uani 1 1 d .
H13 H -0.286(2) -0.2508(17) 0.3914(11) 0.012(5) Uiso 1 1 d .
C14 C -0.13021(18) -0.16419(15) 0.39439(10) 0.0124(4) Uani 1 1 d .
C15 C -0.15343(18) -0.11271(16) 0.45713(10) 0.0132(4) Uani 1 1 d .
H15A H -0.160(2) -0.0405(19) 0.4494(11) 0.014(6) Uiso 1 1 d .
H15B H -0.232(2) -0.1359(18) 0.4757(11) 0.017(6) Uiso 1 1 d .
C16 C 0.0532(2) 0.24749(16) 0.44890(10) 0.0156(4) Uani 1 1 d .
H16A H -0.016(2) 0.2607(19) 0.4203(12) 0.024(7) Uiso 1 1 d .
H16B H 0.128(2) 0.2435(18) 0.4242(12) 0.018(6) Uiso 1 1 d .
C17 C 0.06617(18) 0.32930(15) 0.49845(10) 0.0141(4) Uani 1 1 d .
C18 C 0.18019(19) 0.37782(16) 0.51006(10) 0.0154(4) Uani 1 1 d .
H18 H 0.253(2) 0.3584(19) 0.4845(12) 0.026(7) Uiso 1 1 d .
C19 C 0.0962(2) 0.47513(16) 0.58740(11) 0.0173(4) Uani 1 1 d .
H19 H 0.105(2) 0.5274(18) 0.6201(11) 0.014(6) Uiso 1 1 d .
C20 C -0.0181(2) 0.42715(16) 0.57553(11) 0.0176(4) Uani 1 1 d .
H20 H -0.086(2) 0.443(2) 0.5993(12) 0.027(7) Uiso 1 1 d .
C21 C 0.2223(2) -0.40746(19) 0.20530(14) 0.0315(6) Uani 1 1 d .
H21A H 0.2053 -0.3351 0.2087 0.047 Uiso 1 1 calc R
H21B H 0.2778 -0.4193 0.1698 0.047 Uiso 1 1 calc R
H21C H 0.2627 -0.4315 0.2456 0.047 Uiso 1 1 calc R
N9 N 0.10392(18) -0.46226(15) 0.19284(11) 0.0260(5) Uani 1 1 d .
O1 O 0.08932(18) -0.50880(14) 0.14227(10) 0.0386(5) Uani 1 1 d .
O2 O 0.02654(18) -0.45993(15) 0.23402(11) 0.0429(5) Uani 1 1 d .
B1 B 0.0764(3) -0.1720(2) 0.12671(15) 0.0289(6) Uani 1 1 d .
F1 F 0.05912(16) -0.15917(15) 0.06095(8) 0.0520(5) Uani 1 1 d .
F2 F 0.20111(15) -0.16774(14) 0.14591(10) 0.0529(5) Uani 1 1 d .
F3 F 0.01138(16) -0.09624(13) 0.15834(9) 0.0477(4) Uani 1 1 d .
F4 F 0.02740(14) -0.26498(12) 0.14359(8) 0.0402(4) Uani 1 1 d .
B2 B 0.2349(3) 0.3709(2) 0.32540(13) 0.0246(6) Uani 1 1 d .
F5 F 0.25571(13) 0.36504(11) 0.26038(7) 0.0312(3) Uani 1 1 d .
F6 F 0.10779(13) 0.37040(12) 0.33496(8) 0.0377(4) Uani 1 1 d .
F7 F 0.29059(15) 0.28831(16) 0.35665(9) 0.0544(5) Uani 1 1 d .
F8 F 0.2861(2) 0.45831(17) 0.35007(10) 0.0754(7) Uani 1 1 d .

loop_
_atom_site_aniso_label
_atom_site_aniso_U_11
_atom_site_aniso_U_22
_atom_site_aniso_U_33
_atom_site_aniso_U_23
_atom_site_aniso_U_13
_atom_site_aniso_U_12
Ag1 0.03191(10) 0.01175(8) 0.01560(9) 0.00027(6) 0.00511(7) 0.00007(7)
Ag2 0.01601(8) 0.01706(8) 0.01287(8) 0.00058(6) 0.00154(6) -0.00189(6)
S1 0.0164(2) 0.0135(2) 0.0136(3) 0.0014(2) -0.00190(19) -0.00104(19)
S2 0.0114(2) 0.0123(2) 0.0121(2) 0.00034(19) 0.00036(18) -0.00131(18)
N1 0.0175(9) 0.0154(9) 0.0143(9) 0.0033(7) 0.0015(7) 0.0009(7)
N2 0.0188(9) 0.0194(9) 0.0138(9) 0.0033(7) 0.0017(7) 0.0003(7)
N3 0.0160(9) 0.0151(9) 0.0131(9) -0.0010(7) 0.0008(7) 0.0016(7)
N4 0.0213(9) 0.0163(9) 0.0157(9) -0.0025(7) 0.0008(7) -0.0003(7)
N5 0.0132(8) 0.0141(8) 0.0138(9) 0.0016(7) 0.0006(7) 0.0020(7)
N6 0.0210(9) 0.0157(9) 0.0181(10) -0.0021(7) -0.0016(7) -0.0003(7)
N7 0.0144(9) 0.0167(9) 0.0208(10) 0.0012(8) 0.0008(7) 0.0015(7)
N8 0.0168(9) 0.0134(9) 0.0194(9) 0.0028(7) -0.0008(7) -0.0002(7)
C1 0.0198(11) 0.0208(11) 0.0174(11) 0.0006(9) 0.0041(9) 0.0040(9)
C2 0.0207(11) 0.0167(11) 0.0177(11) 0.0031(9) 0.0009(9) 0.0038(9)
C3 0.0160(10) 0.0179(11) 0.0162(11) -0.0014(9) 0.0013(8) 0.0009(8)
C4 0.0160(10) 0.0122(10) 0.0117(10) -0.0020(8) -0.0014(8) -0.0024(8)
C5 0.0192(11) 0.0139(10) 0.0156(11) -0.0008(9) -0.0036(9) 0.0010(9)
C6 0.0217(11) 0.0145(10) 0.0145(11) 0.0027(9) -0.0016(9) -0.0052(9)
C7 0.0143(9) 0.0145(10) 0.0127(10) 0.0005(8) 0.0021(8) -0.0016(8)
C8 0.0175(10) 0.0158(10) 0.0155(11) 0.0002(8) -0.0005(8) 0.0010(9)
C9 0.0199(11) 0.0232(12) 0.0169(11) -0.0056(9) -0.0043(9) -0.0005(9)
C10 0.0179(11) 0.0211(11) 0.0190(11) -0.0007(9) -0.0025(9) 0.0033(9)
C11 0.0168(10) 0.0178(11) 0.0160(11) 0.0014(9) 0.0034(8) 0.0033(9)
C12 0.0218(11) 0.0182(11) 0.0155(11) -0.0025(9) 0.0000(9) 0.0052(9)
C13 0.0140(10) 0.0162(10) 0.0165(11) 0.0018(9) -0.0004(8) 0.0009(8)
C14 0.0131(9) 0.0122(9) 0.0118(10) 0.0026(8) -0.0014(8) 0.0026(8)
C15 0.0098(9) 0.0155(10) 0.0142(10) -0.0003(8) -0.0003(8) 0.0002(8)
C16 0.0164(10) 0.0149(10) 0.0153(11) 0.0029(8) 0.0000(9) -0.0018(8)
C17 0.0153(10) 0.0116(9) 0.0155(10) 0.0049(8) 0.0003(8) 0.0009(8)
C18 0.0155(10) 0.0133(10) 0.0176(11) 0.0044(8) 0.0029(8) 0.0005(8)
C19 0.0191(11) 0.0141(10) 0.0184(11) 0.0008(9) -0.0012(8) 0.0011(8)
C20 0.0147(10) 0.0172(11) 0.0212(11) 0.0022(9) 0.0033(9) 0.0029(8)
C21 0.0233(12) 0.0239(13) 0.0467(17) -0.0060(12) -0.0038(11) -0.0048(10)
N9 0.0212(10) 0.0154(9) 0.0410(13) -0.0003(9) -0.0014(9) 0.0021(8)
O1 0.0401(11) 0.0285(10) 0.0458(12) -0.0090(9) -0.0148(9) 0.0010(8)
O2 0.0301(10) 0.0352(11) 0.0646(14) 0.0079(10) 0.0156(10) 0.0051(8)
B1 0.0240(14) 0.0316(15) 0.0316(16) 0.0121(13) 0.0060(12) 0.0069(12)
F1 0.0518(10) 0.0726(12) 0.0329(9) 0.0240(9) 0.0161(8) 0.0250(9)
F2 0.0293(9) 0.0507(11) 0.0780(14) 0.0173(10) -0.0048(8) 0.0000(8)
F3 0.0542(10) 0.0413(10) 0.0480(11) 0.0028(8) 0.0066(8) 0.0188(8)
F4 0.0375(9) 0.0369(9) 0.0466(10) 0.0129(8) 0.0045(7) -0.0009(7)
B2 0.0276(14) 0.0308(15) 0.0156(13) -0.0012(11) 0.0031(10) -0.0070(12)
F5 0.0355(8) 0.0402(9) 0.0181(7) -0.0054(6) 0.0043(6) -0.0025(7)
F6 0.0270(8) 0.0429(9) 0.0441(9) 0.0195(8) 0.0130(7) 0.0087(7)
F7 0.0289(8) 0.0864(14) 0.0485(11) 0.0373(10) 0.0086(7) 0.0175(9)
F8 0.0987(17) 0.0784(15) 0.0504(12) -0.0400(11) 0.0176(11) -0.0534(13)

loop_
_atom_type_symbol
_atom_type_description
_atom_type_scat_dispersion_real
_atom_type_scat_dispersion_imag
_atom_type_scat_source
C C 0.0033 0.0016 'International Tables Vol C Tables 4.2.6.8 and 6.1.1.4'
H H 0 0 'International Tables Vol C Tables 4.2.6.8 and 6.1.1.4'
Ag Ag -0.8971 1.1015 'International Tables Vol C Tables 4.2.6.8 and 6.1.1.4'
B B 0.0013 0.0007 'International Tables Vol C Tables 4.2.6.8 and 6.1.1.4'
F F 0.0171 0.0103 'International Tables Vol C Tables 4.2.6.8 and 6.1.1.4'
N N 0.0061 0.0033 'International Tables Vol C Tables 4.2.6.8 and 6.1.1.4'
S S 0.1246 0.1234 'International Tables Vol C Tables 4.2.6.8 and 6.1.1.4'
Cl Cl 0.1484 0.1585 'International Tables Vol C Tables 4.2.6.8 and 6.1.1.4'
O O 0.0106 0.006 'International Tables Vol C Tables 4.2.6.8 and 6.1.1.4'

loop_
_geom_angle_atom_site_label_1
_geom_angle_atom_site_label_2
_geom_angle_atom_site_label_3
_geom_angle
_geom_angle_site_symmetry_1
_geom_angle_site_symmetry_3
N4 Ag1 N3 128.87(6) . 2
N4 Ag1 N1 102.64(6) . .
N3 Ag1 N1 125.62(6) 2 .
N4 Ag1 S1 123.66(5) . .
N3 Ag1 S1 88.56(4) 2 .
N1 Ag1 S1 73.79(4) . .
N2 Ag2 N5 95.81(6) . .
N2 Ag2 N8 103.36(6) . 2_546
N5 Ag2 N8 116.91(6) . 2_546
N2 Ag2 S2 115.27(5) . .
N5 Ag2 S2 122.08(4) . .
N8 Ag2 S2 102.40(4) 2_546 .
C5 S1 C6 97.54(10) . 3
C5 S1 Ag1 92.53(7) . .
C6 S1 Ag1 108.03(8) 3 .
C15 S2 C16 101.63(10) 3_556 .
C15 S2 Ag2 98.36(7) 3_556 .
C16 S2 Ag2 105.74(7) . .
C1 N1 C4 117.11(18) . .
C1 N1 Ag1 121.72(14) . .
C4 N1 Ag1 119.84(13) . .
C2 N2 C3 116.75(18) . .
C2 N2 Ag2 122.97(14) . .
C3 N2 Ag2 120.28(14) . .
C7 N3 C10 117.26(18) . .
C7 N3 Ag1 120.60(13) . 2_545
C10 N3 Ag1 121.92(14) . 2_545
C9 N4 C8 116.33(19) . .
C9 N4 Ag1 123.10(14) . .
C8 N4 Ag1 120.22(14) . .
C11 N5 C14 116.83(18) . .
C11 N5 Ag2 122.61(14) . .
C14 N5 Ag2 120.13(13) . .
C13 N6 C12 115.88(19) . .
C20 N7 C17 116.39(18) . .
C19 N8 C18 116.34(18) . .
C19 N8 Ag2 119.09(14) . 2_556
C18 N8 Ag2 121.91(14) . 2_556
N1 C1 C2 122.2(2) . .
N2 C2 C1 121.3(2) . .
N2 C3 C4 121.96(19) . .
N1 C4 C3 120.72(19) . .
N1 C4 C5 118.63(18) . .
C3 C4 C5 120.65(19) . .
C4 C5 S1 113.02(15) . .
C7 C6 S1 111.34(15) . 3
N3 C7 C8 121.16(19) . .
N3 C7 C6 118.39(18) . .
C8 C7 C6 120.38(19) . .
N4 C8 C7 121.9(2) . .
N4 C9 C10 122.2(2) . .
N3 C10 C9 121.0(2) . .
N5 C11 C12 121.8(2) . .
N6 C12 C11 121.8(2) . .
N6 C13 C14 123.24(19) . .
N5 C14 C13 120.43(19) . .
N5 C14 C15 118.36(18) . .
C13 C14 C15 121.16(18) . .
C14 C15 S2 113.59(14) . 3_556
C17 C16 S2 113.00(15) . .
N7 C17 C18 120.8(2) . .
N7 C17 C16 118.61(18) . .
C18 C17 C16 120.56(19) . .
N8 C18 C17 122.6(2) . .
N8 C19 C20 121.1(2) . .
N7 C20 C19 122.7(2) . .
O2 N9 O1 123.5(2) . .
O2 N9 C21 118.1(2) . .
O1 N9 C21 118.4(2) . .
F2 B1 F1 111.6(2) . .
F2 B1 F4 109.5(2) . .
F1 B1 F4 108.8(3) . .
F2 B1 F3 109.3(3) . .
F1 B1 F3 109.2(2) . .
F4 B1 F3 108.4(2) . .
F8 B2 F5 109.5(2) . .
F8 B2 F6 109.3(2) . .
F5 B2 F6 110.0(2) . .
F8 B2 F7 109.5(2) . .
F5 B2 F7 109.1(2) . .
F6 B2 F7 109.5(2) . .

loop_
_geom_bond_atom_site_label_1
_geom_bond_atom_site_label_2
_geom_bond_distance
_geom_bond_site_symmetry_2
Ag1 N4 2.2722(18) .
Ag1 N3 2.3053(17) 2
Ag1 N1 2.4063(18) .
Ag1 S1 2.7501(5) .
Ag2 N2 2.3274(18) .
Ag2 N5 2.3383(17) .
Ag2 N8 2.4061(17) 2_546
Ag2 S2 2.5831(5) .
S1 C5 1.821(2) .
S1 C6 1.826(2) 3
S2 C15 1.820(2) 3_556
S2 C16 1.825(2) .
N1 C1 1.333(3) .
N1 C4 1.340(3) .
N2 C2 1.336(3) .
N2 C3 1.342(3) .
N3 C7 1.337(3) .
N3 C10 1.338(3) .
N3 Ag1 2.3053(17) 2_545
N4 C9 1.336(3) .
N4 C8 1.338(3) .
N5 C11 1.341(3) .
N5 C14 1.343(3) .
N6 C13 1.335(3) .
N6 C12 1.336(3) .
N7 C20 1.334(3) .
N7 C17 1.347(3) .
N8 C19 1.338(3) .
N8 C18 1.342(3) .
N8 Ag2 2.4061(17) 2_556
C1 C2 1.380(3) .
C3 C4 1.388(3) .
C4 C5 1.502(3) .
C6 C7 1.500(3) .
C6 S1 1.826(2) 3
C7 C8 1.391(3) .
C9 C10 1.388(3) .
C11 C12 1.386(3) .
C13 C14 1.384(3) .
C14 C15 1.503(3) .
C15 S2 1.820(2) 3_556
C16 C17 1.499(3) .
C17 C18 1.392(3) .
C19 C20 1.392(3) .
C21 N9 1.475(3) .
N9 O2 1.218(3) .
N9 O1 1.223(3) .
B1 F2 1.378(3) .
B1 F1 1.382(3) .
B1 F4 1.392(3) .
B1 F3 1.402(3) .
B2 F8 1.373(3) .
B2 F5 1.382(3) .
B2 F6 1.384(3) .
B2 F7 1.394(3) .
